data_7218331
loop_
_publ_author_name
'Aaker\"oy, Christer B.'
'Welideniya, Dhanushi'
'Desper, John'
'Moore, Curtis'

_publ_section_title
;
 Halogen-bond driven co-crystallization of potential anti-cancer
 compounds: a structural study
;
_journal_issue 44
_journal_name_full CrystEngComm
_journal_page_first 10203
_journal_paper_doi 10.1039/C4CE01614A
_journal_volume 16
_journal_year 2014
_chemical_formula_moiety
;
(C14 H14 N4 O2) (C6 F12 I2)
;
_chemical_formula_sum 'C20 H14 F12 I2 N4 O2'
_chemical_formula_weight 824.15
_chemical_name_systematic
;
DW-3-9 (3-pyridyl)-CONH-(CH2)2-NHCO-(3-pyridyl), I-(CF2)6-I
;
_space_group_IT_number 14
_symmetry_cell_setting monoclinic
_symmetry_space_group_name_Hall '-P 2ybc'
_symmetry_space_group_name_H-M 'P 1 21/c 1'
_atom_sites_solution_hydrogens geom
_atom_sites_solution_primary direct
_atom_sites_solution_secondary difmap
_audit_creation_method SHELXL-97
_cell_angle_alpha 90.00
_cell_angle_beta 103.888(2)
_cell_angle_gamma 90.00
_cell_formula_units_Z 2
_cell_length_a 13.7352(8)
_cell_length_b 9.3958(5)
_cell_length_c 9.8519(6)
_cell_measurement_reflns_used 9895
_cell_measurement_temperature 120(2)
_cell_measurement_theta_max 34.33
_cell_measurement_theta_min 2.65
_cell_volume 1234.25(12)
_computing_cell_refinement 'Bruker SAINT'
_computing_data_collection 'Bruker APEX2'
_computing_data_reduction 'Bruker SAINT'
_computing_molecular_graphics 'Bruker SHELXTL'
_computing_publication_material 'Bruker SHELXTL'
_computing_structure_refinement 'SHELXL-97 (Sheldrick, 2008)'
_computing_structure_solution 'SHELXS-97 (Sheldrick, 2008)'
_diffrn_ambient_temperature 120(2)
_diffrn_measured_fraction_theta_full 0.989
_diffrn_measured_fraction_theta_max 0.956
_diffrn_measurement_device_type 'Bruker APEX-II CCD'
_diffrn_measurement_method '\f and \w scans'
_diffrn_radiation_monochromator graphite
_diffrn_radiation_source 'fine-focus sealed tube'
_diffrn_radiation_type MoK\a
_diffrn_radiation_wavelength 0.71073
_diffrn_reflns_av_R_equivalents 0.0266
_diffrn_reflns_av_sigmaI/netI 0.0228
_diffrn_reflns_limit_h_max 21
_diffrn_reflns_limit_h_min -21
_diffrn_reflns_limit_k_max 14
_diffrn_reflns_limit_k_min -14
_diffrn_reflns_limit_l_max 15
_diffrn_reflns_limit_l_min -14
_diffrn_reflns_number 20293
_diffrn_reflns_theta_full 32.50
_diffrn_reflns_theta_max 34.39
_diffrn_reflns_theta_min 1.53
_exptl_absorpt_coefficient_mu 2.667
_exptl_absorpt_correction_T_max 0.7402
_exptl_absorpt_correction_T_min 0.4641
_exptl_absorpt_correction_type multi-scan
_exptl_absorpt_process_details SADABS
_exptl_crystal_colour colourless
_exptl_crystal_density_diffrn 2.218
_exptl_crystal_density_method 'not measured'
_exptl_crystal_description plate
_exptl_crystal_F_000 784
_exptl_crystal_size_max 0.34
_exptl_crystal_size_mid 0.22
_exptl_crystal_size_min 0.12
_refine_diff_density_max 0.555
_refine_diff_density_min -0.469
_refine_diff_density_rms 0.096
_refine_ls_extinction_method none
_refine_ls_goodness_of_fit_ref 1.034
_refine_ls_hydrogen_treatment mixed
_refine_ls_matrix_type full
_refine_ls_number_parameters 184
_refine_ls_number_reflns 4958
_refine_ls_number_restraints 0
_refine_ls_restrained_S_all 1.034
_refine_ls_R_factor_all 0.0242
_refine_ls_R_factor_gt 0.0211
_refine_ls_shift/su_max 0.002
_refine_ls_shift/su_mean 0.000
_refine_ls_structure_factor_coef Fsqd
_refine_ls_weighting_details 'calc w=1/[\s^2^(Fo^2^)+(0.0200P)^2^+0.7000P] where P=(Fo^2^+2Fc^2^)/3'
_refine_ls_weighting_scheme calc
_refine_ls_wR_factor_gt 0.0472
_refine_ls_wR_factor_ref 0.0484
_reflns_number_gt 4517
_reflns_number_total 4958
_reflns_threshold_expression >2sigma(I)
_cod_data_source_file c4ce01614a2.cif
_cod_data_source_block A2D6
_cod_depositor_comments
;
The following automatic conversions were performed:

'_symmetry_cell_setting' value 'Monoclinic' changed to 'monoclinic'
according to
/usr/data/users/saulius/crontab/automatic-downloads/rss-feeds/RSC/lib/dictionaries/cif_core.dic
dictionary named 'cif_core.dic' version 2.4.2 from 2011-04-26.

Automatic conversion script
Id: cif_fix_values 2827 2014-09-09 07:05:25Z andrius 

 Adding full bibliography for 7218320--7218332.cif.
;
_cod_original_sg_symbol_H-M P2(1)/c
_cod_database_code 7218331

loop_
_symmetry_equiv_pos_as_xyz
'x, y, z'
'-x, y+1/2, -z+1/2'
'-x, -y, -z'
'x, -y-1/2, z-1/2'

loop_
_atom_site_label
_atom_site_type_symbol
_atom_site_fract_x
_atom_site_fract_y
_atom_site_fract_z
_atom_site_U_iso_or_equiv
_atom_site_adp_type
_atom_site_occupancy
_atom_site_symmetry_multiplicity
_atom_site_calc_flag
_atom_site_refinement_flags
N11 N 0.22871(10) 0.47113(13) 0.19249(14) 0.0207(2) Uani 1 1 d .
C12 C 0.17257(10) 0.58535(14) 0.14533(14) 0.0166(2) Uani 1 1 d .
H12 H 0.1711 0.6611 0.2087 0.020 Uiso 1 1 calc R
C13 C 0.11619(9) 0.59886(14) 0.00829(13) 0.0131(2) Uani 1 1 d .
C14 C 0.11895(11) 0.48796(14) -0.08397(15) 0.0163(2) Uani 1 1 d .
H14 H 0.0817 0.4934 -0.1785 0.020 Uiso 1 1 calc R
C15 C 0.17671(11) 0.36965(15) -0.03613(16) 0.0193(3) Uani 1 1 d .
H15 H 0.1795 0.2922 -0.0970 0.023 Uiso 1 1 calc R
C16 C 0.23043(11) 0.36585(15) 0.10198(16) 0.0212(3) Uani 1 1 d .
H16 H 0.2704 0.2845 0.1339 0.025 Uiso 1 1 calc R
C17 C 0.05499(9) 0.72806(13) -0.04281(13) 0.0129(2) Uani 1 1 d .
N17 N 0.03089(8) 0.81155(12) 0.05374(12) 0.01317(19) Uani 1 1 d .
H17 H 0.0415(13) 0.785(2) 0.1343(19) 0.016 Uiso 1 1 d .
O17 O 0.02814(8) 0.75549(11) -0.16906(10) 0.0193(2) Uani 1 1 d .
C21 C -0.03107(10) 0.93669(14) 0.01424(14) 0.0142(2) Uani 1 1 d .
H21A H -0.0639 0.9614 0.0903 0.017 Uiso 1 1 calc R
H21B H -0.0843 0.9156 -0.0707 0.017 Uiso 1 1 calc R
C31 C 0.35070(11) 0.58641(16) 0.69834(15) 0.0191(3) Uani 1 1 d .
I1 I 0.318053(6) 0.521723(10) 0.483167(9) 0.01679(3) Uani 1 1 d .
F31A F 0.26630(7) 0.57239(16) 0.74422(11) 0.0368(3) Uani 1 1 d .
F31B F 0.37593(9) 0.72378(10) 0.71080(10) 0.0325(2) Uani 1 1 d .
C32 C 0.43439(11) 0.49847(15) 0.79439(16) 0.0168(2) Uani 1 1 d .
F32A F 0.40235(9) 0.36419(10) 0.79288(10) 0.0353(3) Uani 1 1 d .
F32B F 0.51506(8) 0.50239(14) 0.74165(12) 0.0343(3) Uani 1 1 d .
C33 C 0.46646(10) 0.55215(15) 0.94805(15) 0.0163(2) Uani 1 1 d .
F33A F 0.38457(7) 0.57949(12) 0.99461(10) 0.0266(2) Uani 1 1 d .
F33B F 0.51699(8) 0.67418(10) 0.94724(10) 0.0296(2) Uani 1 1 d .

loop_
_atom_site_aniso_label
_atom_site_aniso_U_11
_atom_site_aniso_U_22
_atom_site_aniso_U_33
_atom_site_aniso_U_23
_atom_site_aniso_U_13
_atom_site_aniso_U_12
N11 0.0228(6) 0.0181(5) 0.0184(6) 0.0007(4) -0.0003(5) 0.0048(4)
C12 0.0190(6) 0.0157(6) 0.0137(6) -0.0009(4) 0.0010(5) 0.0028(4)
C13 0.0145(5) 0.0131(5) 0.0117(5) -0.0002(4) 0.0036(4) 0.0002(4)
C14 0.0203(6) 0.0156(5) 0.0131(6) -0.0014(4) 0.0039(5) 0.0005(4)
C15 0.0223(6) 0.0151(6) 0.0208(7) -0.0028(5) 0.0058(5) 0.0019(5)
C16 0.0224(6) 0.0165(6) 0.0236(7) 0.0014(5) 0.0032(5) 0.0054(5)
C17 0.0150(5) 0.0133(5) 0.0105(5) 0.0009(4) 0.0035(4) 0.0009(4)
N17 0.0183(5) 0.0131(4) 0.0081(4) 0.0018(4) 0.0032(4) 0.0037(4)
O17 0.0271(5) 0.0213(5) 0.0095(4) 0.0016(4) 0.0043(4) 0.0059(4)
C21 0.0163(5) 0.0137(5) 0.0126(5) 0.0014(4) 0.0037(4) 0.0020(4)
C31 0.0194(6) 0.0221(6) 0.0149(6) 0.0020(5) 0.0026(5) 0.0027(5)
I1 0.01747(5) 0.01890(5) 0.01232(5) 0.00182(3) 0.00031(3) -0.00085(3)
F31A 0.0184(4) 0.0723(8) 0.0203(5) 0.0058(5) 0.0060(4) 0.0072(5)
F31B 0.0534(7) 0.0180(4) 0.0201(5) -0.0001(4) -0.0027(4) 0.0054(4)
C32 0.0175(6) 0.0172(6) 0.0143(6) -0.0011(4) 0.0011(5) 0.0005(4)
F32A 0.0592(7) 0.0166(4) 0.0199(5) 0.0005(4) -0.0107(5) -0.0068(4)
F32B 0.0192(5) 0.0657(8) 0.0183(5) -0.0013(5) 0.0052(4) 0.0106(5)
C33 0.0180(6) 0.0154(5) 0.0140(6) 0.0000(4) 0.0008(5) -0.0012(4)
F33A 0.0238(4) 0.0388(5) 0.0172(4) -0.0021(4) 0.0050(3) 0.0106(4)
F33B 0.0406(6) 0.0189(4) 0.0219(5) 0.0051(4) -0.0071(4) -0.0123(4)

loop_
_atom_type_symbol
_atom_type_description
_atom_type_scat_dispersion_real
_atom_type_scat_dispersion_imag
_atom_type_scat_source
C C 0.0033 0.0016 'International Tables Vol C Tables 4.2.6.8 and 6.1.1.4'
H H 0.0000 0.0000 'International Tables Vol C Tables 4.2.6.8 and 6.1.1.4'
N N 0.0061 0.0033 'International Tables Vol C Tables 4.2.6.8 and 6.1.1.4'
O O 0.0106 0.0060 'International Tables Vol C Tables 4.2.6.8 and 6.1.1.4'
F F 0.0171 0.0103 'International Tables Vol C Tables 4.2.6.8 and 6.1.1.4'
I I -0.4742 1.8119 'International Tables Vol C Tables 4.2.6.8 and 6.1.1.4'

loop_
_geom_angle_atom_site_label_1
_geom_angle_atom_site_label_2
_geom_angle_atom_site_label_3
_geom_angle
_geom_angle_site_symmetry_1
_geom_angle_site_symmetry_3
C16 N11 C12 117.60(13) . .
C16 N11 I1 135.77(10) . .
C12 N11 I1 106.63(9) . .
N11 C12 C13 123.38(13) . .
N11 C12 H12 118.3 . .
C13 C12 H12 118.3 . .
C14 C13 C12 118.04(12) . .
C14 C13 C17 119.39(12) . .
C12 C13 C17 122.57(12) . .
C15 C14 C13 118.95(13) . .
C15 C14 H14 120.5 . .
C13 C14 H14 120.5 . .
C14 C15 C16 118.90(13) . .
C14 C15 H15 120.5 . .
C16 C15 H15 120.5 . .
N11 C16 C15 123.13(13) . .
N11 C16 H16 118.4 . .
C15 C16 H16 118.4 . .
O17 C17 N17 121.95(12) . .
O17 C17 C13 121.08(12) . .
N17 C17 C13 116.96(11) . .
C17 N17 C21 121.06(11) . .
C17 N17 H17 120.0(13) . .
C21 N17 H17 118.0(13) . .
N17 C21 C21 111.28(13) . 3_575
N17 C21 H21A 109.4 . .
C21 C21 H21A 109.4 3_575 .
N17 C21 H21B 109.4 . .
C21 C21 H21B 109.4 3_575 .
H21A C21 H21B 108.0 . .
F31B C31 F31A 106.79(13) . .
F31B C31 C32 108.84(12) . .
F31A C31 C32 108.44(12) . .
F31B C31 I1 110.66(10) . .
F31A C31 I1 108.11(10) . .
C32 C31 I1 113.74(10) . .
C31 I1 N11 165.86(5) . .
F32B C32 F32A 108.93(13) . .
F32B C32 C31 108.24(12) . .
F32A C32 C31 107.72(12) . .
F32B C32 C33 107.63(12) . .
F32A C32 C33 109.44(12) . .
C31 C32 C33 114.76(12) . .
F33A C33 F33B 108.47(12) . .
F33A C33 C33 108.08(15) . 3_667
F33B C33 C33 108.53(14) . 3_667
F33A C33 C32 109.33(11) . .
F33B C33 C32 107.30(12) . .
C33 C33 C32 114.96(15) 3_667 .

loop_
_geom_bond_atom_site_label_1
_geom_bond_atom_site_label_2
_geom_bond_distance
_geom_bond_site_symmetry_2
N11 C16 1.336(2) .
N11 C12 1.3380(18) .
N11 I1 2.8716(13) .
C12 C13 1.3916(18) .
C12 H12 0.9500 .
C13 C14 1.3892(18) .
C13 C17 1.4934(18) .
C14 C15 1.3811(19) .
C14 H14 0.9500 .
C15 C16 1.384(2) .
C15 H15 0.9500 .
C16 H16 0.9500 .
C17 O17 1.2366(16) .
C17 N17 1.3346(17) .
N17 C21 1.4488(17) .
N17 H17 0.811(18) .
C21 C21 1.529(3) 3_575
C21 H21A 0.9900 .
C21 H21B 0.9900 .
C31 F31B 1.3344(18) .
C31 F31A 1.3480(18) .
C31 C32 1.542(2) .
C31 I1 2.1466(15) .
C32 F32B 1.3325(18) .
C32 F32A 1.3351(16) .
C32 C33 1.556(2) .
C33 F33A 1.3376(17) .
C33 F33B 1.3412(16) .
C33 C33 1.551(3) 3_667

loop_
_geom_hbond_atom_site_label_D
_geom_hbond_atom_site_label_H
_geom_hbond_atom_site_label_A
_geom_hbond_distance_DH
_geom_hbond_distance_HA
_geom_hbond_distance_DA
_geom_hbond_angle_DHA
_geom_hbond_site_symmetry_A
N17 H17 O17 0.811(18) 2.026(19) 2.8117(15) 163.2(18) 4_576

loop_
_geom_torsion_atom_site_label_1
_geom_torsion_atom_site_label_2
_geom_torsion_atom_site_label_3
_geom_torsion_atom_site_label_4
_geom_torsion
_geom_torsion_site_symmetry_4
C16 N11 C12 C13 0.4(2) .
I1 N11 C12 C13 -179.09(11) .
N11 C12 C13 C14 -0.3(2) .
N11 C12 C13 C17 -179.21(13) .
C12 C13 C14 C15 0.2(2) .
C17 C13 C14 C15 179.24(13) .
C13 C14 C15 C16 -0.4(2) .
C12 N11 C16 C15 -0.5(2) .
I1 N11 C16 C15 178.76(11) .
C14 C15 C16 N11 0.5(2) .
C14 C13 C17 O17 -18.7(2) .
C12 C13 C17 O17 160.19(14) .
C14 C13 C17 N17 161.19(13) .
C12 C13 C17 N17 -19.87(19) .
O17 C17 N17 C21 2.0(2) .
C13 C17 N17 C21 -177.92(11) .
C17 N17 C21 C21 -82.40(18) 3_575
F31B C31 I1 N11 -77.1(2) .
F31A C31 I1 N11 39.5(3) .
C32 C31 I1 N11 159.97(15) .
C16 N11 I1 C31 -145.9(2) .
C12 N11 I1 C31 33.4(2) .
F31B C31 C32 F32B -69.57(15) .
F31A C31 C32 F32B 174.62(13) .
I1 C31 C32 F32B 54.31(14) .
F31B C31 C32 F32A 172.79(13) .
F31A C31 C32 F32A 56.97(16) .
I1 C31 C32 F32A -63.34(14) .
F31B C31 C32 C33 50.64(17) .
F31A C31 C32 C33 -65.18(16) .
I1 C31 C32 C33 174.51(9) .
F32B C32 C33 F33A 166.53(12) .
F32A C32 C33 F33A -75.23(15) .
C31 C32 C33 F33A 45.98(16) .
F32B C32 C33 F33B 49.09(15) .
F32A C32 C33 F33B 167.33(12) .
C31 C32 C33 F33B -71.46(15) .
F32B C32 C33 C33 -71.73(18) 3_667
F32A C32 C33 C33 46.5(2) 3_667
C31 C32 C33 C33 167.72(15) 3_667
